data_4316907
loop_
_publ_author_name
'Nikolay Gerasimchuk'
'Andrzej Gamian'
'Garrett Glover'
'Bogumila Szponar'

_publ_contact_author_address
; 
 Department of Chemistry, 
 Temple Hall 456, 
 Missouri State University, 
 Springfield, MO 65897, USA. 
;
_publ_contact_author_email NNGerasimchuk@missouristate.edu
_publ_contact_author_fax '1 417 836 5507'
_publ_contact_author_name 'Prof. Nikolay Gerasimchuk'
_publ_contact_author_phone '1 417 836 5165'
_publ_section_title
;
 Light Insensitive Silver(I) Cyanoximates As Antimicrobial Agents for
 Indwelling Medical Devices
;
_journal_name_full 'Inorganic Chemistry'
_journal_page_first 9863
_journal_page_last 9874
_journal_paper_doi 10.1021/ic100830x
_journal_volume 49
_journal_year 2010
_chemical_formula_moiety 'C7 H9 Ag N2 O2'
_chemical_formula_sum 'C7 H9 Ag N2 O2'
_chemical_formula_weight 261.03
_chemical_name_common Ag(PiCO)
_chemical_name_systematic
; 
 Silver(I) pyvaloyl-cyanoxime 
;
_chemical_temperature_decomposition 425.15
_space_group_IT_number 14
_symmetry_cell_setting monoclinic
_symmetry_Int_Tables_number 14
_symmetry_space_group_name_Hall '-P 2ybc'
_symmetry_space_group_name_H-M 'P 1 21/c 1'
_atom_sites_solution_hydrogens geom
_atom_sites_solution_primary direct
_atom_sites_solution_secondary difmap
_audit_creation_method SHELXL-97
_cell_angle_alpha 90.00
_cell_angle_beta 104.4740(10)
_cell_angle_gamma 90.00
_cell_formula_units_Z 4
_cell_length_a 13.967(2)
_cell_length_b 5.9130(9)
_cell_length_c 10.2611(15)
_cell_measurement_reflns_used 5795
_cell_measurement_temperature 150(2)
_cell_measurement_theta_max 27.94
_cell_measurement_theta_min 3.01
_cell_volume 820.5(2)
_computing_cell_refinement 'Bruker SMART'
_computing_data_collection 'Bruker SMART'
_computing_data_reduction 'Bruker SAINT'
_computing_molecular_graphics 'Bruker SHELXTL'
_computing_publication_material 'Bruker SHELXTL'
_computing_structure_refinement 'SHELXL-97 (Sheldrick, 2008)'
_computing_structure_solution 'SHELXS-97 (Sheldrick, 2008)'
_diffrn_ambient_temperature 150(2)
_diffrn_measured_fraction_theta_full 0.999
_diffrn_measured_fraction_theta_max 0.999
_diffrn_measurement_device_type 'BRUKER APEX2 CCD area detector'
_diffrn_measurement_method 'omega scans'
_diffrn_radiation_monochromator graphite
_diffrn_radiation_source 'fine-focus sealed tube'
_diffrn_radiation_type MoK\a
_diffrn_radiation_wavelength 0.71073
_diffrn_reflns_av_R_equivalents 0.0165
_diffrn_reflns_av_sigmaI/netI 0.0128
_diffrn_reflns_limit_h_max 17
_diffrn_reflns_limit_h_min -17
_diffrn_reflns_limit_k_max 7
_diffrn_reflns_limit_k_min -7
_diffrn_reflns_limit_l_max 12
_diffrn_reflns_limit_l_min -12
_diffrn_reflns_number 7803
_diffrn_reflns_theta_full 26.36
_diffrn_reflns_theta_max 26.36
_diffrn_reflns_theta_min 1.51
_exptl_absorpt_coefficient_mu 2.413
_exptl_absorpt_correction_T_max 0.7944
_exptl_absorpt_correction_T_min 0.6068
_exptl_absorpt_correction_type none
_exptl_absorpt_process_details 'SADABS (Bruker AXS, 2005)'
_exptl_crystal_colour yellow
_exptl_crystal_density_diffrn 2.113
_exptl_crystal_density_meas 0
_exptl_crystal_density_method 'not measured'
_exptl_crystal_description block
_exptl_crystal_F_000 512
_exptl_crystal_size_max 0.23
_exptl_crystal_size_mid 0.11
_exptl_crystal_size_min 0.10
_refine_diff_density_max 0.527
_refine_diff_density_min -0.294
_refine_diff_density_rms 0.064
_refine_ls_extinction_method none
_refine_ls_goodness_of_fit_ref 1.116
_refine_ls_hydrogen_treatment refall
_refine_ls_matrix_type full
_refine_ls_number_parameters 145
_refine_ls_number_reflns 1673
_refine_ls_number_restraints 0
_refine_ls_restrained_S_all 1.116
_refine_ls_R_factor_all 0.0170
_refine_ls_R_factor_gt 0.0146
_refine_ls_shift/su_max 0.000
_refine_ls_shift/su_mean 0.000
_refine_ls_structure_factor_coef Fsqd
_refine_ls_weighting_details 'calc w=1/[\s^2^(Fo^2^)+(0.0191P)^2^+0.4192P] where P=(Fo^2^+2Fc^2^)/3'
_refine_ls_weighting_scheme calc
_refine_ls_wR_factor_gt 0.0364
_refine_ls_wR_factor_ref 0.0377
_reflns_number_gt 1552
_reflns_number_total 1673
_reflns_threshold_expression >2sigma(I)
_cod_data_source_file ic100830x_si_004.cif
_cod_data_source_block agpico-yellow-150k
_cod_depositor_comments
;
The following automatic conversions were performed:

'_chemical_melting_point' tag was changed to
'_chemical_temperature_decomposition' since the value had been given
as 'decomposes at 152 C'. The value 'decomposes at 152 C' was changed
to '425.15' - it was converted from degrees Celsius(C) to Kelvins(K).

Automatic conversion script
Id: cif_fix_values 1569 2011-02-09 13:29:24Z adriana 

The following automatic conversions were performed:

'_symmetry_cell_setting' value 'Monoclinic' changed to 'monoclinic'
according to the built-in table from CIF Core dictionary named
'cif_core.dic' version 2.4.1 from 2010-06-29.

Automatic conversion script
Id: cif_fix_values 1646 2011-03-28 12:23:43Z adriana 
;
_cod_original_sg_symbol_Hall '-P 21'
_cod_database_code 4316907

loop_
_symmetry_equiv_pos_as_xyz
'x, y, z'
'-x, y+1/2, -z+1/2'
'-x, -y, -z'
'x, -y-1/2, z-1/2'

loop_
_atom_site_label
_atom_site_type_symbol
_atom_site_fract_x
_atom_site_fract_y
_atom_site_fract_z
_atom_site_U_iso_or_equiv
_atom_site_adp_type
_atom_site_occupancy
_atom_site_symmetry_multiplicity
_atom_site_calc_flag
_atom_site_refinement_flags
_atom_site_disorder_assembly
_atom_site_disorder_group
Ag1 Ag 0.453715(10) 0.06319(2) 0.312643(13) 0.02007(6) Uani 1 1 d . . .
C1 C 0.65378(13) 0.5673(3) 0.54743(18) 0.0161(4) Uani 1 1 d . . .
C2 C 0.64786(13) 0.3869(3) 0.45295(18) 0.0180(4) Uani 1 1 d . . .
C3 C 0.72902(13) 0.5890(3) 0.67800(18) 0.0157(3) Uani 1 1 d . . .
C4 C 0.82682(13) 0.4595(3) 0.69905(18) 0.0177(4) Uani 1 1 d . . .
C5 C 0.89187(15) 0.5188(4) 0.8380(2) 0.0270(4) Uani 1 1 d . . .
C6 C 0.87791(15) 0.5365(4) 0.5904(2) 0.0244(4) Uani 1 1 d . . .
C7 C 0.81047(15) 0.2023(3) 0.6913(2) 0.0235(4) Uani 1 1 d . . .
H5A H 0.9048(16) 0.675(4) 0.850(2) 0.028(6) Uiso 1 1 d . . .
H6A H 0.8893(17) 0.697(5) 0.597(2) 0.033(6) Uiso 1 1 d . . .
H7A H 0.7755(17) 0.144(4) 0.606(2) 0.030(6) Uiso 1 1 d . . .
H5B H 0.9561(17) 0.439(4) 0.855(3) 0.032(6) Uiso 1 1 d . . .
H6B H 0.9411(19) 0.457(4) 0.602(3) 0.037(7) Uiso 1 1 d . . .
H7B H 0.8736(18) 0.125(4) 0.711(2) 0.029(6) Uiso 1 1 d . . .
H5C H 0.8619(17) 0.477(4) 0.908(2) 0.027(6) Uiso 1 1 d . . .
H6C H 0.8435(19) 0.503(5) 0.503(3) 0.035(6) Uiso 1 1 d . . .
H7C H 0.7757(19) 0.155(5) 0.751(3) 0.043(7) Uiso 1 1 d . . .
N1 N 0.58505(10) 0.7254(3) 0.51669(14) 0.0170(3) Uani 1 1 d . . .
N2 N 0.63029(12) 0.2511(3) 0.37021(16) 0.0242(3) Uani 1 1 d . . .
O1 O 0.52089(9) 0.7128(2) 0.40046(12) 0.0197(3) Uani 1 1 d . . .
O2 O 0.71433(9) 0.7206(2) 0.76205(12) 0.0210(3) Uani 1 1 d . . .

loop_
_atom_site_aniso_label
_atom_site_aniso_U_11
_atom_site_aniso_U_22
_atom_site_aniso_U_33
_atom_site_aniso_U_23
_atom_site_aniso_U_13
_atom_site_aniso_U_12
Ag1 0.02060(9) 0.01992(9) 0.01844(9) -0.00115(5) 0.00254(6) 0.00418(5)
C1 0.0156(8) 0.0156(9) 0.0173(9) -0.0005(6) 0.0047(7) -0.0016(7)
C2 0.0136(8) 0.0187(9) 0.0208(9) 0.0024(7) 0.0025(7) 0.0023(7)
C3 0.0148(8) 0.0140(8) 0.0182(9) 0.0017(6) 0.0039(7) -0.0026(6)
C4 0.0139(8) 0.0197(9) 0.0183(9) 0.0015(7) 0.0019(7) 0.0024(7)
C5 0.0213(10) 0.0320(12) 0.0238(10) -0.0032(9) -0.0016(8) 0.0038(9)
C6 0.0183(9) 0.0298(11) 0.0267(11) 0.0028(9) 0.0086(8) -0.0002(8)
C7 0.0231(10) 0.0193(9) 0.0271(10) 0.0019(8) 0.0047(8) 0.0047(8)
N1 0.0146(7) 0.0178(7) 0.0179(7) 0.0011(6) 0.0025(6) 0.0004(6)
N2 0.0232(8) 0.0242(8) 0.0234(8) -0.0043(7) 0.0024(7) 0.0007(7)
O1 0.0160(6) 0.0225(6) 0.0183(6) -0.0001(5) 0.0002(5) 0.0014(5)
O2 0.0227(7) 0.0188(6) 0.0206(6) -0.0034(5) 0.0033(5) 0.0030(5)

loop_
_atom_type_symbol
_atom_type_description
_atom_type_scat_dispersion_real
_atom_type_scat_dispersion_imag
_atom_type_scat_source
C C 0.0033 0.0016 'International Tables Vol C Tables 4.2.6.8 and 6.1.1.4'
H H 0.0000 0.0000 'International Tables Vol C Tables 4.2.6.8 and 6.1.1.4'
N N 0.0061 0.0033 'International Tables Vol C Tables 4.2.6.8 and 6.1.1.4'
O O 0.0106 0.0060 'International Tables Vol C Tables 4.2.6.8 and 6.1.1.4'
Ag Ag -0.8971 1.1015 'International Tables Vol C Tables 4.2.6.8 and 6.1.1.4'

loop_
_geom_angle_atom_site_label_1
_geom_angle_atom_site_label_2
_geom_angle_atom_site_label_3
_geom_angle
_geom_angle_site_symmetry_1
_geom_angle_site_symmetry_3
_geom_angle_publ_flag
N1 Ag1 O1 109.28(5) 3_666 1_545 ?
N1 Ag1 O1 126.00(5) 3_666 2_645 ?
O1 Ag1 O1 121.49(4) 1_545 2_645 ?
N1 Ag1 N2 89.17(5) 3_666 . ?
O1 Ag1 N2 91.39(5) 1_545 . ?
O1 Ag1 N2 73.34(5) 2_645 . ?
N1 C1 C2 116.80(16) . . ?
N1 C1 C3 117.52(15) . . ?
C2 C1 C3 125.67(15) . . ?
N2 C2 C1 170.85(19) . . ?
O2 C3 C1 119.17(15) . . ?
O2 C3 C4 121.45(16) . . ?
C1 C3 C4 119.20(15) . . ?
C5 C4 C3 108.54(15) . . ?
C5 C4 C6 109.50(16) . . ?
C3 C4 C6 108.00(15) . . ?
C5 C4 C7 108.72(16) . . ?
C3 C4 C7 111.78(15) . . ?
C6 C4 C7 110.26(16) . . ?
C4 C5 H5A 113.3(14) . . ?
C4 C5 H5B 110.9(15) . . ?
H5A C5 H5B 108.0(19) . . ?
C4 C5 H5C 112.2(14) . . ?
H5A C5 H5C 105.0(19) . . ?
H5B C5 H5C 107(2) . . ?
C4 C6 H6A 110.1(14) . . ?
C4 C6 H6B 109.7(15) . . ?
H6A C6 H6B 110(2) . . ?
C4 C6 H6C 114.6(16) . . ?
H6A C6 H6C 108(2) . . ?
H6B C6 H6C 104(2) . . ?
C4 C7 H7A 116.2(15) . . ?
C4 C7 H7B 109.8(14) . . ?
H7A C7 H7B 104.7(19) . . ?
C4 C7 H7C 111.4(17) . . ?
H7A C7 H7C 106(2) . . ?
H7B C7 H7C 109(2) . . ?
O1 N1 C1 118.10(15) . . ?
O1 N1 Ag1 118.97(11) . 3_666 ?
C1 N1 Ag1 119.56(11) . 3_666 ?
C2 N2 Ag1 118.38(14) . . ?
N1 O1 Ag1 114.62(10) . 1_565 ?
N1 O1 Ag1 127.89(10) . 2_655 ?
Ag1 O1 Ag1 96.20(4) 1_565 2_655 ?

loop_
_geom_bond_atom_site_label_1
_geom_bond_atom_site_label_2
_geom_bond_distance
_geom_bond_site_symmetry_2
_geom_bond_publ_flag
Ag1 N1 2.3230(15) 3_666 ?
Ag1 O1 2.3584(13) 1_545 ?
Ag1 O1 2.4652(13) 2_645 ?
Ag1 N2 2.6340(17) . ?
C1 N1 1.320(2) . ?
C1 C2 1.430(2) . ?
C1 C3 1.487(2) . ?
C2 N2 1.150(2) . ?
C3 O2 1.217(2) . ?
C3 C4 1.533(2) . ?
C4 C5 1.528(3) . ?
C4 C6 1.535(3) . ?
C4 C7 1.537(3) . ?
C5 H5A 0.94(3) . ?
C5 H5B 0.99(2) . ?
C5 H5C 0.95(2) . ?
C6 H6A 0.96(3) . ?
C6 H6B 0.98(3) . ?
C6 H6C 0.93(3) . ?
C7 H7A 0.95(2) . ?
C7 H7B 0.97(2) . ?
C7 H7C 0.92(3) . ?
N1 O1 1.3026(19) . ?
N1 Ag1 2.3230(15) 3_666 ?
O1 Ag1 2.3585(13) 1_565 ?
O1 Ag1 2.4653(13) 2_655 ?

loop_
_geom_torsion_atom_site_label_1
_geom_torsion_atom_site_label_2
_geom_torsion_atom_site_label_3
_geom_torsion_atom_site_label_4
_geom_torsion
_geom_torsion_site_symmetry_1
_geom_torsion_site_symmetry_2
_geom_torsion_site_symmetry_3
_geom_torsion_site_symmetry_4
_geom_torsion_publ_flag
N1 C1 C2 N2 -17.5(13) . . . . ?
C3 C1 C2 N2 161.0(11) . . . . ?
N1 C1 C3 O2 14.4(2) . . . . ?
C2 C1 C3 O2 -164.11(17) . . . . ?
N1 C1 C3 C4 -160.69(15) . . . . ?
C2 C1 C3 C4 20.8(3) . . . . ?
O2 C3 C4 C5 2.7(2) . . . . ?
C1 C3 C4 C5 177.65(16) . . . . ?
O2 C3 C4 C6 -115.95(19) . . . . ?
C1 C3 C4 C6 59.0(2) . . . . ?
O2 C3 C4 C7 122.59(18) . . . . ?
C1 C3 C4 C7 -62.4(2) . . . . ?
C2 C1 N1 O1 -3.8(2) . . . . ?
C3 C1 N1 O1 177.54(14) . . . . ?
C2 C1 N1 Ag1 155.28(12) . . . 3_666 ?
C3 C1 N1 Ag1 -23.4(2) . . . 3_666 ?
C1 C2 N2 Ag1 -38.0(13) . . . . ?
N1 Ag1 N2 C2 -2.68(15) 3_666 . . . ?
O1 Ag1 N2 C2 -111.95(15) 1_545 . . . ?
O1 Ag1 N2 C2 125.49(16) 2_645 . . . ?
C1 N1 O1 Ag1 -152.76(12) . . . 1_565 ?
Ag1 N1 O1 Ag1 48.02(13) 3_666 . . 1_565 ?
C1 N1 O1 Ag1 -32.3(2) . . . 2_655 ?
Ag1 N1 O1 Ag1 168.50(6) 3_666 . . 2_655 ?
